data_7053069
loop_
_publ_author_name
'Luo, Yunjie'
'Chi, Shuhui'
'Chen, Jue'

_publ_section_title
;
 Half-sandwich rare-earth-metal derivatives bearing
 pyrrolidinyl-functionalized cyclopentadienyl ligand: synthesis,
 characterization and catalysis in syndiospecific polymerization of
 styrene
;
_journal_issue 9
_journal_name_full 'New Journal of Chemistry'
_journal_page_first 2675
_journal_paper_doi 10.1039/c3nj00214d
_journal_volume 37
_journal_year 2013
_chemical_formula_moiety 'C21 H36 N Sc Si'
_chemical_formula_sum 'C21 H36 N Sc Si'
_chemical_formula_weight 375.56
_chemical_name_systematic
;
?
;
_space_group_IT_number 14
_symmetry_cell_setting monoclinic
_symmetry_Int_Tables_number 14
_symmetry_space_group_name_Hall '-P 2ybc'
_symmetry_space_group_name_H-M 'P 1 21/c 1'
_atom_sites_solution_hydrogens geom
_atom_sites_solution_primary direct
_atom_sites_solution_secondary difmap
_audit_creation_method SHELXL-97
_cell_angle_alpha 90.00
_cell_angle_beta 109.640(7)
_cell_angle_gamma 90.00
_cell_formula_units_Z 4
_cell_length_a 10.037(3)
_cell_length_b 16.030(4)
_cell_length_c 14.767(4)
_cell_measurement_reflns_used 6498
_cell_measurement_temperature 293(2)
_cell_measurement_theta_max 25.3
_cell_measurement_theta_min 3.2
_cell_volume 2237.7(11)
_computing_cell_refinement CrystalClear
_computing_data_collection CrystalClear
_computing_data_reduction CrystalStructure
_computing_structure_refinement 'SHELXL-97 (Sheldrick, 1997)'
_computing_structure_solution 'SHELXS-97 (Sheldrick, 1990)'
_diffrn_ambient_temperature 293(2)
_diffrn_detector_area_resol_mean 7.31
_diffrn_measured_fraction_theta_full 0.970
_diffrn_measured_fraction_theta_max 0.970
_diffrn_measurement_device_type 'Rigaku Mercury'
_diffrn_measurement_method \w
_diffrn_radiation_monochromator graphite
_diffrn_radiation_source 'fine-focus sealed tube'
_diffrn_radiation_type MoK\a
_diffrn_radiation_wavelength 0.71070
_diffrn_reflns_av_R_equivalents 0.1098
_diffrn_reflns_av_sigmaI/netI 0.0974
_diffrn_reflns_limit_h_max 12
_diffrn_reflns_limit_h_min -12
_diffrn_reflns_limit_k_max 19
_diffrn_reflns_limit_k_min -18
_diffrn_reflns_limit_l_max 17
_diffrn_reflns_limit_l_min -15
_diffrn_reflns_number 16621
_diffrn_reflns_theta_full 25.35
_diffrn_reflns_theta_max 25.35
_diffrn_reflns_theta_min 3.24
_exptl_absorpt_coefficient_mu 0.385
_exptl_absorpt_correction_T_max 0.927
_exptl_absorpt_correction_T_min 0.774
_exptl_absorpt_correction_type multi-scan
_exptl_absorpt_process_details 'Jacobson, R. (1998) Private communication'
_exptl_crystal_colour yellow
_exptl_crystal_density_diffrn 1.115
_exptl_crystal_density_method 'not measured'
_exptl_crystal_description block
_exptl_crystal_F_000 816
_exptl_crystal_size_max 0.70
_exptl_crystal_size_mid 0.70
_exptl_crystal_size_min 0.20
_refine_diff_density_max 0.454
_refine_diff_density_min -0.490
_refine_diff_density_rms 0.074
_refine_ls_extinction_method none
_refine_ls_goodness_of_fit_ref 1.181
_refine_ls_hydrogen_treatment constr
_refine_ls_matrix_type full
_refine_ls_number_parameters 224
_refine_ls_number_reflns 3977
_refine_ls_number_restraints 0
_refine_ls_restrained_S_all 1.181
_refine_ls_R_factor_all 0.1675
_refine_ls_R_factor_gt 0.1056
_refine_ls_shift/su_max 0.000
_refine_ls_shift/su_mean 0.000
_refine_ls_structure_factor_coef Fsqd
_refine_ls_weighting_details 'calc w=1/[\s^2^(Fo^2^)+(0.1122P)^2^+0.0000P] where P=(Fo^2^+2Fc^2^)/3'
_refine_ls_weighting_scheme calc
_refine_ls_wR_factor_gt 0.2371
_refine_ls_wR_factor_ref 0.2775
_reflns_number_gt 2376
_reflns_number_total 3977
_reflns_threshold_expression >2sigma(I)
_cod_data_source_file c3nj00214d.txt
_cod_data_source_block shelxl
_cod_original_cell_volume 2237.8(10)
_cod_original_sg_symbol_H-M 'P 21/c'
_cod_database_code 7053069

loop_
_symmetry_equiv_pos_as_xyz
'x, y, z'
'-x, y+1/2, -z+1/2'
'-x, -y, -z'
'x, -y-1/2, z-1/2'

loop_
_atom_site_label
_atom_site_type_symbol
_atom_site_fract_x
_atom_site_fract_y
_atom_site_fract_z
_atom_site_U_iso_or_equiv
_atom_site_adp_type
_atom_site_occupancy
_atom_site_symmetry_multiplicity
_atom_site_calc_flag
_atom_site_refinement_flags
Sc1 Sc 1.01766(13) 0.75610(7) 0.77451(7) 0.0584(5) Uani 1 1 d .
Si1 Si 0.68697(18) 0.72871(11) 0.84091(13) 0.0618(5) Uani 1 1 d .
N1 N 0.6363(6) 0.6261(4) 0.8358(4) 0.0882(18) Uani 1 1 d .
C1 C 0.8831(6) 0.7466(3) 0.8853(3) 0.0471(13) Uani 1 1 d .
C2 C 0.9481(6) 0.8278(3) 0.8990(4) 0.0501(14) Uani 1 1 d .
C3 C 1.0951(6) 0.8187(4) 0.9377(4) 0.0557(15) Uani 1 1 d .
C4 C 1.1256(6) 0.7322(4) 0.9488(4) 0.0535(15) Uani 1 1 d .
C5 C 0.9972(6) 0.6889(3) 0.9185(3) 0.0464(13) Uani 1 1 d .
C6 C 0.8722(7) 0.9108(4) 0.8864(5) 0.0764(19) Uani 1 1 d .
H6A H 0.8410 0.9207 0.9402 0.115 Uiso 1 1 calc R
H6B H 0.7919 0.9099 0.8282 0.115 Uiso 1 1 calc R
H6C H 0.9356 0.9546 0.8826 0.115 Uiso 1 1 calc R
C7 C 1.2042(8) 0.8875(5) 0.9711(5) 0.092(2) Uani 1 1 d .
H7A H 1.1797 0.9326 0.9258 0.138 Uiso 1 1 calc R
H7B H 1.2956 0.8662 0.9758 0.138 Uiso 1 1 calc R
H7C H 1.2065 0.9073 1.0330 0.138 Uiso 1 1 calc R
C8 C 1.2701(7) 0.6940(5) 0.9932(5) 0.087(2) Uani 1 1 d .
H8A H 1.3388 0.7276 0.9779 0.130 Uiso 1 1 calc R
H8B H 1.2702 0.6387 0.9682 0.130 Uiso 1 1 calc R
H8C H 1.2933 0.6914 1.0617 0.130 Uiso 1 1 calc R
C9 C 0.9853(7) 0.5951(3) 0.9286(4) 0.0672(17) Uani 1 1 d .
H9A H 1.0651 0.5682 0.9191 0.101 Uiso 1 1 calc R
H9B H 0.8997 0.5755 0.8813 0.101 Uiso 1 1 calc R
H9C H 0.9836 0.5824 0.9917 0.101 Uiso 1 1 calc R
C10 C 0.6095(8) 0.7817(5) 0.9235(6) 0.095(2) Uani 1 1 d .
H10A H 0.5086 0.7750 0.8998 0.142 Uiso 1 1 calc R
H10B H 0.6325 0.8400 0.9269 0.142 Uiso 1 1 calc R
H10C H 0.6474 0.7574 0.9864 0.142 Uiso 1 1 calc R
C11 C 0.6054(8) 0.7712(5) 0.7170(5) 0.098(3) Uani 1 1 d .
H11A H 0.6423 0.7420 0.6739 0.146 Uiso 1 1 calc R
H11B H 0.6273 0.8295 0.7168 0.146 Uiso 1 1 calc R
H11C H 0.5047 0.7640 0.6966 0.146 Uiso 1 1 calc R
C12 C 0.6147(9) 0.5791(5) 0.9138(7) 0.117(3) Uani 1 1 d .
H12A H 0.5691 0.6133 0.9490 0.141 Uiso 1 1 calc R
H12B H 0.7041 0.5590 0.9580 0.141 Uiso 1 1 calc R
C13 C 0.5223(13) 0.5083(6) 0.8658(9) 0.166(5) Uani 1 1 d .
H13A H 0.5644 0.4561 0.8947 0.199 Uiso 1 1 calc R
H13B H 0.4307 0.5137 0.8739 0.199 Uiso 1 1 calc R
C14 C 0.5048(10) 0.5084(6) 0.7624(9) 0.145(4) Uani 1 1 d .
H14A H 0.5291 0.4544 0.7427 0.174 Uiso 1 1 calc R
H14B H 0.4081 0.5217 0.7238 0.174 Uiso 1 1 calc R
C15 C 0.6027(10) 0.5731(5) 0.7524(7) 0.126(3) Uani 1 1 d .
H15A H 0.6881 0.5477 0.7481 0.151 Uiso 1 1 calc R
H15B H 0.5588 0.6054 0.6945 0.151 Uiso 1 1 calc R
C16 C 1.1670(12) 0.8519(6) 0.7259(7) 0.122(3) Uani 1 1 d .
H16A H 1.2500 0.8721 0.7766 0.147 Uiso 1 1 calc R
H16B H 1.1859 0.8376 0.6675 0.147 Uiso 1 1 calc R
C17 C 1.0461(14) 0.8936(5) 0.7140(7) 0.107(3) Uani 1 1 d .
H17 H 1.0515 0.9409 0.7572 0.129 Uiso 1 1 calc R
C18 C 0.9121(11) 0.8648(6) 0.6620(6) 0.112(3) Uani 1 1 d .
H18A H 0.8955 0.8520 0.5949 0.134 Uiso 1 1 calc R
H18B H 0.8339 0.8942 0.6722 0.134 Uiso 1 1 calc R
C19 C 0.9048(11) 0.6392(5) 0.6718(5) 0.101(3) Uani 1 1 d .
H19A H 0.8850 0.5904 0.7041 0.121 Uiso 1 1 calc R
H19B H 0.8286 0.6530 0.6131 0.121 Uiso 1 1 calc R
C20 C 1.0364(15) 0.6453(5) 0.6687(7) 0.117(3) Uani 1 1 d .
H20 H 1.0448 0.6624 0.6072 0.140 Uiso 1 1 calc R
C21 C 1.1562(10) 0.6423(5) 0.7437(6) 0.109(3) Uani 1 1 d .
H21A H 1.2417 0.6579 0.7311 0.131 Uiso 1 1 calc R
H21B H 1.1685 0.5939 0.7852 0.131 Uiso 1 1 calc R

loop_
_atom_site_aniso_label
_atom_site_aniso_U_11
_atom_site_aniso_U_22
_atom_site_aniso_U_33
_atom_site_aniso_U_23
_atom_site_aniso_U_13
_atom_site_aniso_U_12
Sc1 0.0825(9) 0.0478(7) 0.0524(7) 0.0026(5) 0.0327(6) 0.0020(6)
Si1 0.0569(10) 0.0569(11) 0.0685(11) -0.0015(8) 0.0170(8) 0.0009(9)
N1 0.090(4) 0.066(4) 0.098(4) -0.007(3) 0.017(3) -0.025(3)
C1 0.063(3) 0.040(3) 0.042(3) 0.005(2) 0.021(3) 0.005(3)
C2 0.066(4) 0.036(3) 0.053(3) 0.000(2) 0.026(3) 0.007(3)
C3 0.064(4) 0.051(4) 0.058(3) -0.011(3) 0.028(3) -0.010(3)
C4 0.046(3) 0.070(4) 0.049(3) 0.003(3) 0.022(3) 0.003(3)
C5 0.051(3) 0.050(3) 0.046(3) 0.006(2) 0.026(2) 0.007(3)
C6 0.103(5) 0.044(3) 0.093(5) -0.002(3) 0.048(4) 0.004(4)
C7 0.095(5) 0.092(6) 0.100(5) -0.020(4) 0.049(4) -0.038(5)
C8 0.063(4) 0.112(6) 0.090(5) 0.005(4) 0.033(4) 0.013(4)
C9 0.093(5) 0.041(3) 0.078(4) 0.007(3) 0.043(4) 0.008(3)
C10 0.072(5) 0.109(6) 0.114(6) -0.016(5) 0.046(4) 0.001(5)
C11 0.086(5) 0.094(6) 0.088(5) -0.002(4) -0.004(4) 0.015(4)
C12 0.102(6) 0.091(6) 0.157(8) 0.015(6) 0.040(6) -0.028(5)
C13 0.157(10) 0.098(8) 0.191(11) 0.034(8) -0.008(9) -0.057(7)
C14 0.099(7) 0.092(8) 0.232(13) -0.043(9) 0.039(9) -0.035(6)
C15 0.129(8) 0.089(6) 0.151(8) -0.044(6) 0.035(6) -0.038(6)
C16 0.144(9) 0.127(8) 0.120(7) 0.024(6) 0.076(7) -0.021(7)
C17 0.172(10) 0.069(5) 0.096(6) 0.029(5) 0.066(7) -0.025(7)
C18 0.148(9) 0.111(7) 0.084(5) 0.044(5) 0.048(6) 0.009(6)
C19 0.155(9) 0.072(5) 0.082(5) -0.018(4) 0.046(6) -0.005(6)
C20 0.188(11) 0.085(6) 0.115(7) -0.033(5) 0.099(8) -0.001(7)
C21 0.122(7) 0.105(7) 0.099(6) -0.017(5) 0.034(6) 0.035(6)

loop_
_atom_type_symbol
_atom_type_description
_atom_type_scat_dispersion_real
_atom_type_scat_dispersion_imag
_atom_type_scat_source
C C 0.0033 0.0016 'International Tables Vol C Tables 4.2.6.8 and 6.1.1.4'
H H 0.0000 0.0000 'International Tables Vol C Tables 4.2.6.8 and 6.1.1.4'
N N 0.0061 0.0033 'International Tables Vol C Tables 4.2.6.8 and 6.1.1.4'
Si Si 0.0817 0.0704 'International Tables Vol C Tables 4.2.6.8 and 6.1.1.4'
Sc Sc 0.2519 0.3716 'International Tables Vol C Tables 4.2.6.8 and 6.1.1.4'

loop_
_geom_angle_atom_site_label_1
_geom_angle_atom_site_label_2
_geom_angle_atom_site_label_3
_geom_angle
C18 Sc1 C20 101.5(4)
C18 Sc1 C16 60.4(3)
C20 Sc1 C16 94.8(4)
C18 Sc1 C21 124.4(3)
C20 Sc1 C21 32.0(3)
C16 Sc1 C21 88.3(4)
C18 Sc1 C17 33.3(3)
C20 Sc1 C17 112.6(3)
C16 Sc1 C17 32.2(3)
C21 Sc1 C17 117.8(4)
C18 Sc1 C19 97.1(4)
C20 Sc1 C19 32.1(3)
C16 Sc1 C19 120.6(3)
C21 Sc1 C19 58.8(3)
C17 Sc1 C19 123.8(3)
C18 Sc1 C1 107.1(3)
C20 Sc1 C1 124.5(3)
C16 Sc1 C1 140.7(3)
C21 Sc1 C1 123.9(3)
C17 Sc1 C1 117.4(3)
C19 Sc1 C1 97.0(3)
C18 Sc1 C5 140.8(3)
C20 Sc1 C5 106.6(3)
C16 Sc1 C5 141.0(3)
C21 Sc1 C5 93.0(3)
C17 Sc1 C5 140.5(3)
C19 Sc1 C5 92.6(2)
C1 Sc1 C5 33.79(16)
C18 Sc1 C2 90.4(3)
C20 Sc1 C2 158.6(3)
C16 Sc1 C2 106.6(3)
C21 Sc1 C2 144.6(3)
C17 Sc1 C2 87.1(3)
C19 Sc1 C2 129.4(3)
C1 Sc1 C2 34.10(17)
C5 Sc1 C2 55.26(18)
C18 Sc1 C4 140.7(3)
C20 Sc1 C4 117.3(3)
C16 Sc1 C4 108.1(3)
C21 Sc1 C4 90.0(3)
C17 Sc1 C4 117.4(3)
C19 Sc1 C4 118.7(2)
C1 Sc1 C4 55.99(18)
C5 Sc1 C4 33.05(17)
C2 Sc1 C4 55.07(18)
C18 Sc1 C3 107.5(3)
C20 Sc1 C3 149.2(3)
C16 Sc1 C3 90.5(3)
C21 Sc1 C3 118.3(3)
C17 Sc1 C3 87.3(3)
C19 Sc1 C3 147.5(2)
C1 Sc1 C3 55.94(19)
C5 Sc1 C3 54.98(19)
C2 Sc1 C3 32.88(18)
C4 Sc1 C3 33.31(18)
N1 Si1 C10 106.5(4)
N1 Si1 C11 106.3(3)
C10 Si1 C11 109.5(4)
N1 Si1 C1 115.0(3)
C10 Si1 C1 108.8(3)
C11 Si1 C1 110.5(3)
C15 N1 C12 108.5(7)
C15 N1 Si1 125.7(6)
C12 N1 Si1 125.7(5)
C5 C1 C2 105.4(5)
C5 C1 Si1 130.4(4)
C2 C1 Si1 124.1(4)
C5 C1 Sc1 73.2(3)
C2 C1 Sc1 73.3(3)
Si1 C1 Sc1 121.7(2)
C3 C2 C1 109.2(5)
C3 C2 C6 124.1(5)
C1 C2 C6 126.3(5)
C3 C2 Sc1 74.4(3)
C1 C2 Sc1 72.6(3)
C6 C2 Sc1 125.2(4)
C2 C3 C4 107.9(5)
C2 C3 C7 127.2(6)
C4 C3 C7 124.7(6)
C2 C3 Sc1 72.7(3)
C4 C3 Sc1 72.6(3)
C7 C3 Sc1 124.5(4)
C5 C4 C3 108.0(5)
C5 C4 C8 125.9(6)
C3 C4 C8 125.9(6)
C5 C4 Sc1 73.1(3)
C3 C4 Sc1 74.1(3)
C8 C4 Sc1 122.6(4)
C4 C5 C1 109.6(5)
C4 C5 C9 123.7(5)
C1 C5 C9 126.6(5)
C4 C5 Sc1 73.9(3)
C1 C5 Sc1 73.0(3)
C9 C5 Sc1 123.5(4)
C2 C6 H6A 109.5
C2 C6 H6B 109.5
H6A C6 H6B 109.5
C2 C6 H6C 109.5
H6A C6 H6C 109.5
H6B C6 H6C 109.5
C3 C7 H7A 109.5
C3 C7 H7B 109.5
H7A C7 H7B 109.5
C3 C7 H7C 109.5
H7A C7 H7C 109.5
H7B C7 H7C 109.5
C4 C8 H8A 109.5
C4 C8 H8B 109.5
H8A C8 H8B 109.5
C4 C8 H8C 109.5
H8A C8 H8C 109.5
H8B C8 H8C 109.5
C5 C9 H9A 109.5
C5 C9 H9B 109.5
H9A C9 H9B 109.5
C5 C9 H9C 109.5
H9A C9 H9C 109.5
H9B C9 H9C 109.5
Si1 C10 H10A 109.5
Si1 C10 H10B 109.5
H10A C10 H10B 109.5
Si1 C10 H10C 109.5
H10A C10 H10C 109.5
H10B C10 H10C 109.5
Si1 C11 H11A 109.5
Si1 C11 H11B 109.5
H11A C11 H11B 109.5
Si1 C11 H11C 109.5
H11A C11 H11C 109.5
H11B C11 H11C 109.5
N1 C12 C13 104.6(8)
N1 C12 H12A 110.8
C13 C12 H12A 110.8
N1 C12 H12B 110.8
C13 C12 H12B 110.8
H12A C12 H12B 108.9
C14 C13 C12 109.3(9)
C14 C13 H13A 109.8
C12 C13 H13A 109.8
C14 C13 H13B 109.8
C12 C13 H13B 109.8
H13A C13 H13B 108.3
C15 C14 C13 104.7(8)
C15 C14 H14A 110.8
C13 C14 H14A 110.8
C15 C14 H14B 110.8
C13 C14 H14B 110.8
H14A C14 H14B 108.9
N1 C15 C14 107.6(8)
N1 C15 H15A 110.2
C14 C15 H15A 110.2
N1 C15 H15B 110.2
C14 C15 H15B 110.2
H15A C15 H15B 108.5
C17 C16 Sc1 74.5(5)
C17 C16 H16A 116.1
Sc1 C16 H16A 116.1
C17 C16 H16B 116.1
Sc1 C16 H16B 116.1
H16A C16 H16B 113.0
C16 C17 C18 125.0(10)
C16 C17 Sc1 73.4(5)
C18 C17 Sc1 71.9(4)
C16 C17 H17 116.7
C18 C17 H17 116.7
Sc1 C17 H17 116.7
C17 C18 Sc1 74.8(5)
C17 C18 H18A 116.0
Sc1 C18 H18A 116.0
C17 C18 H18B 116.0
Sc1 C18 H18B 116.0
H18A C18 H18B 113.0
C20 C19 Sc1 73.0(5)
C20 C19 H19A 116.3
Sc1 C19 H19A 116.3
C20 C19 H19B 116.3
Sc1 C19 H19B 116.3
H19A C19 H19B 113.2
C21 C20 C19 126.4(9)
C21 C20 Sc1 74.6(5)
C19 C20 Sc1 74.9(5)
C21 C20 H20 116.4
C19 C20 H20 116.4
Sc1 C20 H20 116.4
C20 C21 Sc1 73.4(5)
C20 C21 H21A 116.2
Sc1 C21 H21A 116.2
C20 C21 H21B 116.2
Sc1 C21 H21B 116.2
H21A C21 H21B 113.2

loop_
_geom_bond_atom_site_label_1
_geom_bond_atom_site_label_2
_geom_bond_distance
Sc1 C18 2.395(7)
Sc1 C20 2.414(7)
Sc1 C16 2.418(8)
Sc1 C21 2.428(8)
Sc1 C17 2.431(7)
Sc1 C19 2.438(7)
Sc1 C1 2.451(5)
Sc1 C5 2.453(5)
Sc1 C2 2.461(5)
Sc1 C4 2.464(5)
Sc1 C3 2.482(5)
Si1 N1 1.716(6)
Si1 C10 1.857(7)
Si1 C11 1.864(7)
Si1 C1 1.876(6)
N1 C15 1.440(9)
N1 C12 1.453(9)
C1 C5 1.425(7)
C1 C2 1.440(7)
C2 C3 1.399(8)
C2 C6 1.513(8)
C3 C4 1.418(8)
C3 C7 1.515(8)
C4 C5 1.398(7)
C4 C8 1.506(8)
C5 C9 1.518(8)
C6 H6A 0.9600
C6 H6B 0.9600
C6 H6C 0.9600
C7 H7A 0.9600
C7 H7B 0.9600
C7 H7C 0.9600
C8 H8A 0.9600
C8 H8B 0.9600
C8 H8C 0.9600
C9 H9A 0.9600
C9 H9B 0.9600
C9 H9C 0.9600
C10 H10A 0.9600
C10 H10B 0.9600
C10 H10C 0.9600
C11 H11A 0.9600
C11 H11B 0.9600
C11 H11C 0.9600
C12 C13 1.486(12)
C12 H12A 0.9700
C12 H12B 0.9700
C13 C14 1.477(13)
C13 H13A 0.9700
C13 H13B 0.9700
C14 C15 1.470(11)
C14 H14A 0.9700
C14 H14B 0.9700
C15 H15A 0.9700
C15 H15B 0.9700
C16 C17 1.344(12)
C16 H16A 0.9700
C16 H16B 0.9700
C17 C18 1.384(11)
C17 H17 0.9800
C18 H18A 0.9700
C18 H18B 0.9700
C19 C20 1.341(12)
C19 H19A 0.9700
C19 H19B 0.9700
C20 C21 1.334(12)
C20 H20 0.9800
C21 H21A 0.9700
C21 H21B 0.9700

loop_
_geom_torsion_atom_site_label_1
_geom_torsion_atom_site_label_2
_geom_torsion_atom_site_label_3
_geom_torsion_atom_site_label_4
_geom_torsion
C10 Si1 N1 C15 144.8(7)
C11 Si1 N1 C15 28.0(8)
C1 Si1 N1 C15 -94.6(7)
C10 Si1 N1 C12 -32.6(7)
C11 Si1 N1 C12 -149.4(7)
C1 Si1 N1 C12 88.0(7)
N1 Si1 C1 C5 -2.3(6)
C10 Si1 C1 C5 117.0(5)
C11 Si1 C1 C5 -122.7(5)
N1 Si1 C1 C2 -177.2(4)
C10 Si1 C1 C2 -57.9(5)
C11 Si1 C1 C2 62.4(5)
N1 Si1 C1 Sc1 92.2(3)
C10 Si1 C1 Sc1 -148.4(4)
C11 Si1 C1 Sc1 -28.1(4)
C18 Sc1 C1 C5 -176.3(4)
C20 Sc1 C1 C5 66.1(5)
C16 Sc1 C1 C5 -112.5(5)
C21 Sc1 C1 C5 27.2(5)
C17 Sc1 C1 C5 -141.9(4)
C19 Sc1 C1 C5 84.1(4)
C2 Sc1 C1 C5 -112.3(5)
C4 Sc1 C1 C5 -35.9(3)
C3 Sc1 C1 C5 -76.4(3)
C18 Sc1 C1 C2 -63.9(4)
C20 Sc1 C1 C2 178.4(5)
C16 Sc1 C1 C2 -0.1(6)
C21 Sc1 C1 C2 139.5(4)
C17 Sc1 C1 C2 -29.6(5)
C19 Sc1 C1 C2 -163.6(4)
C5 Sc1 C1 C2 112.3(5)
C4 Sc1 C1 C2 76.4(3)
C3 Sc1 C1 C2 35.9(3)
C18 Sc1 C1 Si1 56.2(4)
C20 Sc1 C1 Si1 -61.5(5)
C16 Sc1 C1 Si1 120.0(5)
C21 Sc1 C1 Si1 -100.3(4)
C17 Sc1 C1 Si1 90.5(4)
C19 Sc1 C1 Si1 -43.5(3)
C5 Sc1 C1 Si1 -127.6(5)
C2 Sc1 C1 Si1 120.1(4)
C4 Sc1 C1 Si1 -163.5(4)
C3 Sc1 C1 Si1 156.1(4)
C5 C1 C2 C3 0.7(6)
Si1 C1 C2 C3 176.7(4)
Sc1 C1 C2 C3 -66.0(4)
C5 C1 C2 C6 -172.1(5)
Si1 C1 C2 C6 3.9(7)
Sc1 C1 C2 C6 121.2(5)
C5 C1 C2 Sc1 66.7(3)
Si1 C1 C2 Sc1 -117.3(4)
C18 Sc1 C2 C3 -122.7(4)
C20 Sc1 C2 C3 112.9(10)
C16 Sc1 C2 C3 -63.7(4)
C21 Sc1 C2 C3 47.8(6)
C17 Sc1 C2 C3 -89.6(4)
C19 Sc1 C2 C3 137.7(4)
C1 Sc1 C2 C3 116.4(4)
C5 Sc1 C2 C3 77.7(3)
C4 Sc1 C2 C3 37.1(3)
C18 Sc1 C2 C1 120.8(4)
C20 Sc1 C2 C1 -3.6(10)
C16 Sc1 C2 C1 179.9(4)
C21 Sc1 C2 C1 -68.6(6)
C17 Sc1 C2 C1 154.0(4)
C19 Sc1 C2 C1 21.2(4)
C5 Sc1 C2 C1 -38.8(3)
C4 Sc1 C2 C1 -79.3(3)
C3 Sc1 C2 C1 -116.4(4)
C18 Sc1 C2 C6 -1.8(6)
C20 Sc1 C2 C6 -126.2(10)
C16 Sc1 C2 C6 57.3(6)
C21 Sc1 C2 C6 168.8(6)
C17 Sc1 C2 C6 31.4(6)
C19 Sc1 C2 C6 -101.3(5)
C1 Sc1 C2 C6 -122.6(6)
C5 Sc1 C2 C6 -161.4(6)
C4 Sc1 C2 C6 158.1(6)
C3 Sc1 C2 C6 121.0(6)
C1 C2 C3 C4 0.2(6)
C6 C2 C3 C4 173.2(5)
Sc1 C2 C3 C4 -64.6(4)
C1 C2 C3 C7 -174.7(5)
C6 C2 C3 C7 -1.6(9)
Sc1 C2 C3 C7 120.6(6)
C1 C2 C3 Sc1 64.8(4)
C6 C2 C3 Sc1 -122.2(5)
C18 Sc1 C3 C2 61.9(4)
C20 Sc1 C3 C2 -138.9(6)
C16 Sc1 C3 C2 120.8(4)
C21 Sc1 C3 C2 -150.9(4)
C17 Sc1 C3 C2 88.8(4)
C19 Sc1 C3 C2 -75.4(6)
C1 Sc1 C3 C2 -37.3(3)
C5 Sc1 C3 C2 -78.6(3)
C4 Sc1 C3 C2 -115.7(5)
C18 Sc1 C3 C4 177.6(4)
C20 Sc1 C3 C4 -23.2(7)
C16 Sc1 C3 C4 -123.5(4)
C21 Sc1 C3 C4 -35.2(4)
C17 Sc1 C3 C4 -155.5(4)
C19 Sc1 C3 C4 40.3(6)
C1 Sc1 C3 C4 78.4(3)
C5 Sc1 C3 C4 37.1(3)
C2 Sc1 C3 C4 115.7(5)
C18 Sc1 C3 C7 -61.8(6)
C20 Sc1 C3 C7 97.4(8)
C16 Sc1 C3 C7 -2.9(6)
C21 Sc1 C3 C7 85.4(6)
C17 Sc1 C3 C7 -34.9(6)
C19 Sc1 C3 C7 160.9(6)
C1 Sc1 C3 C7 -161.0(6)
C5 Sc1 C3 C7 157.7(6)
C2 Sc1 C3 C7 -123.7(7)
C4 Sc1 C3 C7 120.6(7)
C2 C3 C4 C5 -1.0(6)
C7 C3 C4 C5 173.9(5)
Sc1 C3 C4 C5 -65.7(4)
C2 C3 C4 C8 -176.3(5)
C7 C3 C4 C8 -1.4(9)
Sc1 C3 C4 C8 119.0(5)
C2 C3 C4 Sc1 64.7(4)
C7 C3 C4 Sc1 -120.4(5)
C18 Sc1 C4 C5 111.3(5)
C20 Sc1 C4 C5 -78.1(5)
C16 Sc1 C4 C5 176.3(4)
C21 Sc1 C4 C5 -95.5(4)
C17 Sc1 C4 C5 142.8(4)
C19 Sc1 C4 C5 -41.7(4)
C1 Sc1 C4 C5 36.7(3)
C2 Sc1 C4 C5 78.4(3)
C3 Sc1 C4 C5 115.0(5)
C18 Sc1 C4 C3 -3.7(6)
C20 Sc1 C4 C3 166.9(5)
C16 Sc1 C4 C3 61.3(4)
C21 Sc1 C4 C3 149.5(4)
C17 Sc1 C4 C3 27.8(5)
C19 Sc1 C4 C3 -156.7(4)
C1 Sc1 C4 C3 -78.3(3)
C5 Sc1 C4 C3 -115.0(5)
C2 Sc1 C4 C3 -36.6(3)
C18 Sc1 C4 C8 -126.5(6)
C20 Sc1 C4 C8 44.1(7)
C16 Sc1 C4 C8 -61.5(6)
C21 Sc1 C4 C8 26.7(6)
C17 Sc1 C4 C8 -95.0(6)
C19 Sc1 C4 C8 80.5(6)
C1 Sc1 C4 C8 158.9(6)
C5 Sc1 C4 C8 122.2(7)
C2 Sc1 C4 C8 -159.4(6)
C3 Sc1 C4 C8 -122.8(7)
C3 C4 C5 C1 1.5(6)
C8 C4 C5 C1 176.8(5)
Sc1 C4 C5 C1 -64.8(3)
C3 C4 C5 C9 -173.8(5)
C8 C4 C5 C9 1.6(8)
Sc1 C4 C5 C9 119.9(5)
C3 C4 C5 Sc1 66.4(4)
C8 C4 C5 Sc1 -118.3(5)
C2 C1 C5 C4 -1.4(5)
Si1 C1 C5 C4 -177.0(4)
Sc1 C1 C5 C4 65.4(4)
C2 C1 C5 C9 173.7(5)
Si1 C1 C5 C9 -1.9(8)
Sc1 C1 C5 C9 -119.5(5)
C2 C1 C5 Sc1 -66.8(3)
Si1 C1 C5 Sc1 117.6(4)
C18 Sc1 C5 C4 -111.2(5)
C20 Sc1 C5 C4 114.9(5)
C16 Sc1 C5 C4 -5.6(6)
C21 Sc1 C5 C4 85.4(4)
C17 Sc1 C5 C4 -57.5(6)
C19 Sc1 C5 C4 144.3(4)
C1 Sc1 C5 C4 -116.9(5)
C2 Sc1 C5 C4 -77.8(3)
C3 Sc1 C5 C4 -37.4(3)
C18 Sc1 C5 C1 5.7(6)
C20 Sc1 C5 C1 -128.2(5)
C16 Sc1 C5 C1 111.3(5)
C21 Sc1 C5 C1 -157.6(4)
C17 Sc1 C5 C1 59.4(6)
C19 Sc1 C5 C1 -98.8(4)
C2 Sc1 C5 C1 39.1(3)
C4 Sc1 C5 C1 116.9(5)
C3 Sc1 C5 C1 79.5(3)
C18 Sc1 C5 C9 128.7(6)
C20 Sc1 C5 C9 -5.2(6)
C16 Sc1 C5 C9 -125.7(6)
C21 Sc1 C5 C9 -34.6(5)
C17 Sc1 C5 C9 -177.6(6)
C19 Sc1 C5 C9 24.2(5)
C1 Sc1 C5 C9 123.0(6)
C2 Sc1 C5 C9 162.1(5)
C4 Sc1 C5 C9 -120.1(6)
C3 Sc1 C5 C9 -157.5(5)
C15 N1 C12 C13 -18.8(10)
Si1 N1 C12 C13 159.0(7)
N1 C12 C13 C14 6.8(12)
C12 C13 C14 C15 7.2(13)
C12 N1 C15 C14 24.1(10)
Si1 N1 C15 C14 -153.7(7)
C13 C14 C15 N1 -18.8(11)
C18 Sc1 C16 C17 25.7(6)
C20 Sc1 C16 C17 126.2(7)
C21 Sc1 C16 C17 157.5(7)
C19 Sc1 C16 C17 105.9(7)
C1 Sc1 C16 C17 -55.0(8)
C5 Sc1 C16 C17 -109.8(7)
C2 Sc1 C16 C17 -55.1(7)
C4 Sc1 C16 C17 -113.0(6)
C3 Sc1 C16 C17 -84.2(7)
Sc1 C16 C17 C18 -52.8(8)
C18 Sc1 C17 C16 -136.6(10)
C20 Sc1 C17 C16 -60.6(8)
C21 Sc1 C17 C16 -25.6(8)
C19 Sc1 C17 C16 -95.0(7)
C1 Sc1 C17 C16 144.2(6)
C5 Sc1 C17 C16 111.5(7)
C2 Sc1 C17 C16 128.1(7)
C4 Sc1 C17 C16 80.3(7)
C3 Sc1 C17 C16 95.2(7)
C20 Sc1 C17 C18 76.0(8)
C16 Sc1 C17 C18 136.6(10)
C21 Sc1 C17 C18 111.0(6)
C19 Sc1 C17 C18 41.7(8)
C1 Sc1 C17 C18 -79.2(6)
C5 Sc1 C17 C18 -111.8(6)
C2 Sc1 C17 C18 -95.3(6)
C4 Sc1 C17 C18 -143.0(5)
C3 Sc1 C17 C18 -128.2(6)
C16 C17 C18 Sc1 53.4(8)
C20 Sc1 C18 C17 -113.9(7)
C16 Sc1 C18 C17 -24.9(6)
C21 Sc1 C18 C17 -89.4(7)
C19 Sc1 C18 C17 -146.2(6)
C1 Sc1 C18 C17 114.2(6)
C5 Sc1 C18 C17 110.9(6)
C2 Sc1 C18 C17 84.0(6)
C4 Sc1 C18 C17 57.5(7)
C3 Sc1 C18 C17 55.4(6)
C18 Sc1 C19 C20 100.3(7)
C16 Sc1 C19 C20 40.7(8)
C21 Sc1 C19 C20 -25.8(6)
C17 Sc1 C19 C20 78.7(7)
C1 Sc1 C19 C20 -151.4(6)
C5 Sc1 C19 C20 -117.8(6)
C2 Sc1 C19 C20 -163.2(6)
C4 Sc1 C19 C20 -96.5(6)
C3 Sc1 C19 C20 -120.4(7)
Sc1 C19 C20 C21 57.3(9)
C18 Sc1 C20 C21 139.6(7)
C16 Sc1 C20 C21 78.9(7)
C17 Sc1 C20 C21 106.7(7)
C19 Sc1 C20 C21 -135.3(10)
C1 Sc1 C20 C21 -100.1(7)
C5 Sc1 C20 C21 -68.1(7)
C2 Sc1 C20 C21 -97.7(11)
C4 Sc1 C20 C21 -34.3(7)
C3 Sc1 C20 C21 -20.2(10)
C18 Sc1 C20 C19 -85.0(7)
C16 Sc1 C20 C19 -145.7(6)
C21 Sc1 C20 C19 135.3(10)
C17 Sc1 C20 C19 -118.0(6)
C1 Sc1 C20 C19 35.2(8)
C5 Sc1 C20 C19 67.2(7)
C2 Sc1 C20 C19 37.6(13)
C4 Sc1 C20 C19 101.1(6)
C3 Sc1 C20 C19 115.2(8)
C19 C20 C21 Sc1 -57.5(9)
C18 Sc1 C21 C20 -50.2(8)
C16 Sc1 C21 C20 -101.9(7)
C17 Sc1 C21 C20 -88.6(7)
C19 Sc1 C21 C20 25.9(6)
C1 Sc1 C21 C20 102.3(7)
C5 Sc1 C21 C20 117.0(6)
C2 Sc1 C21 C20 141.2(6)
C4 Sc1 C21 C20 150.0(6)
C3 Sc1 C21 C20 168.4(6)
